data_4341992
loop_
_publ_author_name
'L\'opez, Isidoro'
'Maji, Somnath'
'Benet-Buchholz, J'
'Llobet, Antoni'

_publ_section_title
;
 Oxo-Bridge Scenario behind Single-Site Water-Oxidation Catalysts.
;
_journal_issue 2
_journal_name_full 'Inorganic chemistry'
_journal_page_first 658
_journal_page_last 666
_journal_paper_doi 10.1021/ic502603e
_journal_volume 54
_journal_year 2015
_chemical_formula_sum 'C87 H66.5 Cl2 F28 N19.5 O11 P4 Ru4'
_chemical_formula_weight 2692.16
_chemical_name_systematic
; 
 ? 
;
_space_group_IT_number 2
_symmetry_cell_setting triclinic
_symmetry_space_group_name_Hall '-P 1'
_symmetry_space_group_name_H-M 'P -1'
_atom_sites_solution_hydrogens geom
_atom_sites_solution_primary direct
_atom_sites_solution_secondary difmap
_audit_creation_method SHELXL-97
_cell_angle_alpha 74.839(7)
_cell_angle_beta 66.059(7)
_cell_angle_gamma 80.026(5)
_cell_formula_units_Z 1
_cell_length_a 13.410(2)
_cell_length_b 14.433(2)
_cell_length_c 15.012(3)
_cell_measurement_reflns_used 6916
_cell_measurement_temperature 100(2)
_cell_measurement_theta_max 24.40
_cell_measurement_theta_min 2.32
_cell_volume 2555.7(7)
_computing_cell_refinement 'Bruker APEX2 v2011.4-0'
_computing_data_collection 'Bruker APEX2 v2011.4-0'
_computing_data_reduction 'Bruker SAINT V7.60A'
_computing_molecular_graphics 'Bruker SHELXTL'
_computing_publication_material 'Bruker SHELXTL'
_computing_structure_refinement 'SHELXS-97 (Sheldrick, 2008)'
_computing_structure_solution Sir2011
_diffrn_ambient_temperature 100(2)
_diffrn_detector_area_resol_mean 512
_diffrn_detector_type '4K CCD area detector APEX II'
_diffrn_measured_fraction_theta_full 0.936
_diffrn_measured_fraction_theta_max 0.936
_diffrn_measurement_device_type 'APEX DUO Kappa 4-axis goniometer'
_diffrn_measurement_method
;
 Fullsphere data collection, phi and omega scans
;
_diffrn_measurement_specimen_support 'magnetic support whith MicroMount'
_diffrn_radiation_monochromator 'Quazar MX Multilayer Optics'
_diffrn_radiation_type MoK\a
_diffrn_radiation_wavelength 0.71073
_diffrn_reflns_av_R_equivalents 0.0499
_diffrn_reflns_av_sigmaI/netI 0.0699
_diffrn_reflns_limit_h_max 15
_diffrn_reflns_limit_h_min -15
_diffrn_reflns_limit_k_max 16
_diffrn_reflns_limit_k_min -14
_diffrn_reflns_limit_l_max 17
_diffrn_reflns_limit_l_min -17
_diffrn_reflns_number 25220
_diffrn_reflns_theta_full 24.64
_diffrn_reflns_theta_max 24.64
_diffrn_reflns_theta_min 1.52
_diffrn_source 'Micorfocus source E025 IuS'
_diffrn_source_current 0.6
_diffrn_source_power 50
_diffrn_source_size '0.2 mm x 0.2 mm fine focus'
_diffrn_source_type 'Bruker APEX DUO'
_exptl_absorpt_coefficient_mu 0.813
_exptl_absorpt_correction_T_max 0.9605
_exptl_absorpt_correction_T_min 0.8878
_exptl_absorpt_correction_type empirical
_exptl_absorpt_process_details
; 
 SADABS Version 2008/1 Bruker-Nonius
 Blessing, Acta Cryst. (1995) A51 33-38
;
_exptl_crystal_colour green
_exptl_crystal_density_diffrn 1.749
_exptl_crystal_density_method 'not measured'
_exptl_crystal_description block
_exptl_crystal_F_000 1335
_exptl_crystal_size_max 0.15
_exptl_crystal_size_mid 0.10
_exptl_crystal_size_min 0.05
_refine_diff_density_max 2.068
_refine_diff_density_min -1.408
_refine_diff_density_rms 0.194
_refine_ls_extinction_method none
_refine_ls_goodness_of_fit_ref 1.075
_refine_ls_hydrogen_treatment noref
_refine_ls_matrix_type full
_refine_ls_number_parameters 850
_refine_ls_number_reflns 8078
_refine_ls_number_restraints 530
_refine_ls_restrained_S_all 1.111
_refine_ls_R_factor_all 0.1242
_refine_ls_R_factor_gt 0.0801
_refine_ls_shift/su_max 0.000
_refine_ls_shift/su_mean 0.000
_refine_ls_structure_factor_coef Fsqd
_refine_ls_weighting_details 'calc w=1/[\s^2^(Fo^2^)+(0.1457P)^2^+18.3849P] where P=(Fo^2^+2Fc^2^)/3'
_refine_ls_weighting_scheme calc
_refine_ls_wR_factor_gt 0.2222
_refine_ls_wR_factor_ref 0.2618
_reflns_number_gt 5318
_reflns_number_total 8078
_reflns_threshold_expression >2sigma(I)
_cod_data_source_file ic502603e_si_002.cif
_cod_data_source_block 06_mo_6fdimer2_0m
_cod_depositor_comments
;
The following automatic conversions were performed:
'_diffrn_measurement_specimen_suppport' tag replaced with
'_diffrn_measurement_specimen_support'.

Automatic conversion script
Id: cif_correct_tags 1440 2010-10-19 06:21:57Z saulius 

The following automatic conversions were performed:

'_symmetry_cell_setting' value 'Triclinic' changed to 'triclinic'
according to
/home/saulius/struct/COD-crude-data--automatic-downloads/rss-feeds/ACS/lib/dictionaries/cif_core.dic
dictionary named 'cif_core.dic' version 2.4.2 from 2011-04-26.

Automatic conversion script
Id: cif_fix_values 2935 2014-11-11 08:27:57Z andrius 

 Adding full bibliography for 4341987--4341996.cif.
;
_cod_original_cell_volume 2555.6(7)
_cod_original_sg_symbol_H-M P-1
_cod_original_formula_sum 'C87 H66.50 Cl2 F28 N19.50 O11 P4 Ru4'
_cod_database_code 4341992

loop_
_symmetry_equiv_pos_as_xyz
'x, y, z'
'-x, -y, -z'

loop_
_atom_site_label
_atom_site_type_symbol
_atom_site_fract_x
_atom_site_fract_y
_atom_site_fract_z
_atom_site_U_iso_or_equiv
_atom_site_adp_type
_atom_site_occupancy
_atom_site_symmetry_multiplicity
_atom_site_calc_flag
_atom_site_refinement_flags
_atom_site_disorder_assembly
_atom_site_disorder_group
Ru1 Ru 0.76959(7) 0.74459(6) 0.17322(7) 0.0316(3) Uani 1 1 d . . .
N1 N 0.8717(7) 0.8340(6) 0.0453(7) 0.037(2) Uani 1 1 d . . .
F1 F 0.9911(6) 0.7139(5) -0.0143(6) 0.066(2) Uani 1 1 d . . .
O1 O 0.6647(5) 0.6771(5) 0.2900(5) 0.0332(17) Uani 1 1 d . . .
C1 C 0.9633(9) 0.8077(8) -0.0284(9) 0.042(3) Uani 1 1 d . . .
C2 C 1.0276(11) 0.8665(10) -0.1099(9) 0.058(4) Uani 1 1 d . . .
H2 H 1.0928 0.8422 -0.1565 0.069 Uiso 1 1 calc R . .
N2 N 0.6895(7) 0.8841(6) 0.1840(7) 0.034(2) Uani 1 1 d . . .
F2 F 0.5544(7) 0.8409(6) 0.3302(7) 0.092(3) Uani 1 1 d . . .
O2 O 0.5000 0.5000 0.5000 0.032(2) Uani 1 2 d S . .
Ru2 Ru 0.58030(7) 0.58967(6) 0.39417(6) 0.0311(3) Uani 1 1 d . . .
C3 C 0.9947(6) 0.9644(5) -0.1231(5) 0.068(4) Uani 1 1 d . . .
H3 H 1.0371 1.0085 -0.1799 0.082 Uiso 1 1 calc R . .
N3 N 0.7068(6) 0.6977(5) 0.0866(5) 0.040(2) Uani 1 1 d R . .
C4 C 0.8994(6) 0.9973(5) -0.0527(5) 0.071(4) Uani 1 1 d R . .
H4 H 0.8760 1.0639 -0.0609 0.085 Uiso 1 1 d R . .
N4 N 0.8558(7) 0.6222(6) 0.1570(7) 0.033(2) Uani 1 1 d . . .
C5 C 0.8388(10) 0.9285(9) 0.0323(9) 0.048(3) Uani 1 1 d . . .
N5 N 0.8666(7) 0.7453(6) 0.2507(7) 0.036(2) Uani 1 1 d . . .
C6 C 0.7414(10) 0.9572(9) 0.1086(9) 0.045(3) Uani 1 1 d . . .
N6 N 0.4451(7) 0.6515(7) 0.3594(7) 0.039(2) Uani 1 1 d . . .
C7 C 0.7021(13) 1.0509(10) 0.1083(12) 0.072(5) Uani 1 1 d . . .
H7 H 0.7387 1.1008 0.0550 0.086 Uiso 1 1 calc R . .
N7 N 0.5848(7) 0.5065(7) 0.3087(7) 0.039(2) Uani 1 1 d . . .
C8 C 0.6077(14) 1.0725(11) 0.1872(12) 0.077(5) Uani 1 1 d . . .
H8 H 0.5807 1.1376 0.1885 0.092 Uiso 1 1 calc R . .
N8 N 0.7158(7) 0.4967(6) 0.3995(7) 0.037(2) Uani 1 1 d . . .
N9 N 0.5718(7) 0.6788(7) 0.4884(7) 0.038(2) Uani 1 1 d . . .
C9 C 0.5547(11) 1.0017(9) 0.2611(10) 0.053(3) Uani 1 1 d . . .
H9 H 0.4891 1.0144 0.3147 0.064 Uiso 1 1 calc R . .
C10 C 0.6010(10) 0.9101(9) 0.2545(10) 0.047(3) Uani 1 1 d . . .
C11 C 0.6272(10) 0.7417(10) 0.0580(9) 0.050(3) Uani 1 1 d . . .
H11 H 0.5935 0.8016 0.0749 0.060 Uiso 1 1 calc R . .
C12 C 0.5918(12) 0.6995(12) 0.0019(11) 0.066(4) Uani 1 1 d . . .
H12 H 0.5348 0.7308 -0.0200 0.079 Uiso 1 1 calc R . .
C13 C 0.6407(13) 0.6136(12) -0.0202(11) 0.067(4) Uani 1 1 d . . .
H13 H 0.6179 0.5848 -0.0583 0.080 Uiso 1 1 calc R . .
C14 C 0.7209(12) 0.5685(10) 0.0109(9) 0.055(4) Uani 1 1 d . . .
H14 H 0.7543 0.5079 -0.0043 0.066 Uiso 1 1 calc R . .
C15 C 0.7542(10) 0.6116(8) 0.0655(9) 0.044(3) Uani 1 1 d . . .
C16 C 0.8370(9) 0.5668(8) 0.1079(8) 0.041(3) Uani 1 1 d . . .
C17 C 0.8964(10) 0.4779(9) 0.0996(10) 0.052(3) Uani 1 1 d . . .
H17 H 0.8835 0.4371 0.0655 0.062 Uiso 1 1 calc R . .
C18 C 0.9741(12) 0.4501(9) 0.1418(10) 0.059(4) Uani 1 1 d . . .
H18 H 1.0148 0.3896 0.1366 0.071 Uiso 1 1 calc R . .
C19 C 0.9938(10) 0.5084(10) 0.1913(10) 0.053(3) Uani 1 1 d . . .
H19 H 1.0481 0.4895 0.2193 0.063 Uiso 1 1 calc R . .
C20 C 0.9325(9) 0.5949(8) 0.1990(9) 0.038(3) Uani 1 1 d . . .
C21 C 0.9372(9) 0.6645(9) 0.2525(9) 0.044(3) Uani 1 1 d . . .
C22 C 1.0034(10) 0.6500(9) 0.3056(10) 0.050(3) Uani 1 1 d . . .
H22 H 1.0516 0.5935 0.3072 0.060 Uiso 1 1 calc R . .
C23 C 0.9989(11) 0.7188(11) 0.3565(10) 0.060(4) Uani 1 1 d . . .
H23 H 1.0457 0.7110 0.3918 0.072 Uiso 1 1 calc R . .
C24 C 0.9266(11) 0.7979(10) 0.3556(11) 0.058(4) Uani 1 1 d . . .
H24 H 0.9205 0.8441 0.3928 0.070 Uiso 1 1 calc R . .
C25 C 0.8628(10) 0.8105(9) 0.3010(9) 0.043(3) Uani 1 1 d . . .
H25 H 0.8148 0.8670 0.2988 0.052 Uiso 1 1 calc R . .
C26 C 0.3787(10) 0.7278(10) 0.3873(9) 0.049(3) Uani 1 1 d . . .
H26 H 0.3854 0.7555 0.4353 0.059 Uiso 1 1 calc R . .
C27 C 0.3000(11) 0.7674(12) 0.3473(12) 0.070(4) Uani 1 1 d . . .
H27 H 0.2536 0.8216 0.3684 0.084 Uiso 1 1 calc R . .
C28 C 0.2881(12) 0.7303(12) 0.2792(13) 0.070(4) Uani 1 1 d . . .
H28 H 0.2346 0.7581 0.2516 0.084 Uiso 1 1 calc R . .
C29 C 0.3557(11) 0.6509(12) 0.2505(11) 0.065(4) Uani 1 1 d . . .
H29 H 0.3493 0.6236 0.2021 0.078 Uiso 1 1 calc R . .
C30 C 0.4334(10) 0.6107(10) 0.2923(9) 0.051(3) Uani 1 1 d . . .
C31 C 0.5075(10) 0.5252(9) 0.2682(9) 0.043(3) Uani 1 1 d . . .
C32 C 0.5037(11) 0.4629(11) 0.2153(9) 0.054(3) Uani 1 1 d . . .
H32 H 0.4502 0.4745 0.1865 0.064 Uiso 1 1 calc R . .
C33 C 0.5767(12) 0.3841(11) 0.2036(10) 0.060(4) Uani 1 1 d . . .
H33 H 0.5745 0.3419 0.1654 0.071 Uiso 1 1 calc R . .
C34 C 0.6532(11) 0.3650(9) 0.2466(10) 0.055(3) Uani 1 1 d . . .
H34 H 0.7034 0.3097 0.2389 0.066 Uiso 1 1 calc R . .
C35 C 0.6557(9) 0.4284(9) 0.3016(9) 0.043(3) Uani 1 1 d . . .
C36 C 0.7300(9) 0.4222(8) 0.3538(9) 0.041(3) Uani 1 1 d . . .
C37 C 0.8082(11) 0.3479(9) 0.3587(10) 0.053(3) Uani 1 1 d . . .
H37 H 0.8177 0.2967 0.3265 0.064 Uiso 1 1 calc R . .
C38 C 0.8722(11) 0.3475(10) 0.4096(11) 0.059(4) Uani 1 1 d . . .
H38 H 0.9255 0.2956 0.4142 0.071 Uiso 1 1 calc R . .
C39 C 0.8588(10) 0.4237(10) 0.4549(10) 0.057(4) Uani 1 1 d . . .
H39 H 0.9040 0.4252 0.4895 0.069 Uiso 1 1 calc R . .
C40 C 0.7783(10) 0.4981(9) 0.4492(10) 0.046(3) Uani 1 1 d . . .
H40 H 0.7679 0.5500 0.4809 0.056 Uiso 1 1 calc R . .
C41 C 0.5704(9) 0.7356(9) 0.5278(9) 0.043(3) Uani 1 1 d . . .
C42 C 0.5693(12) 0.8072(10) 0.5795(11) 0.062(4) Uani 1 1 d . . .
H42A H 0.4950 0.8182 0.6277 0.093 Uiso 1 1 calc R . .
H42B H 0.5927 0.8675 0.5313 0.093 Uiso 1 1 calc R . .
H42C H 0.6194 0.7846 0.6148 0.093 Uiso 1 1 calc R . .
Cl1A Cl 0.2383(3) 0.6970(2) 0.0373(3) 0.0582(9) Uani 1 1 d U . .
O1A O 0.1695(13) 0.7684(8) 0.0859(9) 0.120(5) Uani 1 1 d U A .
O2A O 0.253(2) 0.7357(17) -0.0677(16) 0.066(5) Uani 0.472(13) 1 d PU A 1
O3A O 0.1717(18) 0.6201(15) 0.0671(19) 0.076(5) Uani 0.472(13) 1 d PU A 1
O4A O 0.3466(18) 0.6382(19) 0.0267(18) 0.082(5) Uani 0.472(13) 1 d PU A 1
O2A' O 0.2053(17) 0.6864(17) -0.0342(16) 0.066(4) Uani 0.528(13) 1 d PU A 2
O3A' O 0.2278(17) 0.6133(14) 0.1147(16) 0.079(5) Uani 0.528(13) 1 d PU A 2
O4A' O 0.3415(17) 0.7235(17) 0.0014(17) 0.088(5) Uani 0.528(13) 1 d PU A 2
P1A P 0.7355(3) 1.0643(2) 0.4218(3) 0.0519(8) Uani 1 1 d DU . .
F1A F 0.6759(11) 0.9961(8) 0.3973(9) 0.088(3) Uani 0.791(7) 1 d PDU B 1
F2A F 0.7966(10) 1.1285(8) 0.4524(9) 0.093(3) Uani 0.791(7) 1 d PDU B 1
F3A F 0.7490(11) 0.9812(8) 0.5118(8) 0.095(3) Uani 0.791(7) 1 d PDU B 1
F4A F 0.6237(8) 1.0946(11) 0.4990(9) 0.117(4) Uani 0.791(7) 1 d PDU B 1
F5A F 0.7189(10) 1.1485(7) 0.3386(8) 0.098(3) Uani 0.791(7) 1 d PDU B 1
F6A F 0.8507(8) 1.0278(10) 0.3509(9) 0.108(4) Uani 0.791(7) 1 d PDU B 1
F1A' F 0.6198(12) 1.023(2) 0.462(2) 0.072(6) Uani 0.209(7) 1 d PDU B 2
F2A' F 0.8466(16) 1.115(2) 0.371(2) 0.076(6) Uani 0.209(7) 1 d PDU B 2
F3A' F 0.793(2) 0.9645(14) 0.456(2) 0.101(7) Uani 0.209(7) 1 d PDU B 2
F4A' F 0.762(3) 1.036(2) 0.3184(13) 0.097(5) Uani 0.209(7) 1 d PDU B 2
F5A' F 0.793(2) 0.9645(14) 0.456(2) 0.101(7) Uani 0.209(7) 1 d PDU B 2
F6A' F 0.762(3) 1.036(2) 0.3184(13) 0.097(5) Uani 0.209(7) 1 d PDU B 2
P1B P 0.7951(3) 0.6287(3) 0.6576(3) 0.0614(13) Uani 0.80 1 d PDU . .
F1B F 0.8690(10) 0.6548(11) 0.7074(11) 0.135(4) Uani 0.80 1 d PDU . .
F2B F 0.7100(8) 0.6080(10) 0.6227(9) 0.103(4) Uani 0.80 1 d PDU . .
F3B F 0.8909(7) 0.5687(8) 0.5915(8) 0.098(3) Uani 0.80 1 d PDU . .
F4B F 0.7700(11) 0.5423(8) 0.7496(8) 0.117(4) Uani 0.80 1 d PDU . .
F5B F 0.6927(7) 0.6871(8) 0.7317(8) 0.093(3) Uani 0.80 1 d PDU . .
F6B F 0.8242(12) 0.7277(8) 0.5856(10) 0.146(5) Uani 0.80 1 d PDU . .
P1C P 0.5000 1.0000 0.0000 0.064(3) Uani 0.40 2 d SPU . .
F1C F 0.4896(17) 0.9047(14) -0.0283(16) 0.070(4) Uani 0.40 1 d PU . .
F2C F 0.4817(17) 0.9412(14) 0.1110(16) 0.069(4) Uani 0.40 1 d PU . .
F3C F 0.6300(18) 0.9745(15) -0.0376(17) 0.076(4) Uani 0.40 1 d PU . .
N1SA N 0.1317(19) 1.2269(17) 0.1611(18) 0.067(6) Uani 0.50 1 d PDU . .
C1SA C 0.182(3) 1.179(2) 0.200(3) 0.083(7) Uani 0.50 1 d PDU . .
C2SA C 0.263(3) 1.116(3) 0.234(3) 0.102(9) Uani 0.50 1 d PDU . .
H2SA H 0.2253 1.0768 0.3010 0.153 Uiso 0.50 1 calc PR . .
H2SB H 0.3138 1.1546 0.2373 0.153 Uiso 0.50 1 calc PR . .
H2SC H 0.3030 1.0729 0.1880 0.153 Uiso 0.50 1 calc PR . .
N1SB N 0.106(3) 0.945(3) 0.335(3) 0.058(9) Uani 0.25 1 d PDU . .
C1SB C 0.072(4) 0.993(4) 0.388(4) 0.066(10) Uani 0.25 1 d PDU . .
C2SB C 0.030(4) 1.065(4) 0.449(4) 0.061(10) Uani 0.25 1 d PDU . .
H2SD H -0.0130 1.1171 0.4203 0.091 Uiso 0.25 1 calc PR . .
H2SE H 0.0909 1.0921 0.4515 0.091 Uiso 0.25 1 calc PR . .
H2SF H -0.0170 1.0355 0.5170 0.091 Uiso 0.25 1 calc PR . .

loop_
_atom_site_aniso_label
_atom_site_aniso_U_11
_atom_site_aniso_U_22
_atom_site_aniso_U_33
_atom_site_aniso_U_23
_atom_site_aniso_U_13
_atom_site_aniso_U_12
Ru1 0.0329(5) 0.0271(5) 0.0350(6) -0.0071(4) -0.0132(4) -0.0012(4)
N1 0.040(5) 0.030(5) 0.039(5) -0.001(4) -0.015(4) -0.007(4)
F1 0.055(4) 0.049(5) 0.067(5) -0.011(4) -0.002(4) 0.009(4)
O1 0.032(4) 0.027(4) 0.034(4) 0.003(3) -0.007(3) -0.014(3)
C1 0.038(6) 0.037(7) 0.044(7) -0.009(6) -0.007(6) -0.003(5)
C2 0.057(8) 0.049(8) 0.040(8) -0.004(6) 0.007(6) -0.007(6)
N2 0.035(5) 0.032(5) 0.037(5) -0.013(4) -0.017(4) 0.005(4)
F2 0.073(5) 0.048(5) 0.091(7) -0.002(5) 0.022(5) 0.001(4)
O2 0.043(6) 0.026(6) 0.032(6) -0.002(4) -0.020(5) -0.008(4)
Ru2 0.0339(5) 0.0294(5) 0.0312(5) -0.0040(4) -0.0133(4) -0.0070(4)
C3 0.088(11) 0.040(8) 0.046(8) 0.009(6) 0.000(8) -0.017(7)
N3 0.039(5) 0.042(6) 0.040(6) -0.003(4) -0.015(4) -0.011(4)
C4 0.073(10) 0.055(9) 0.047(8) 0.006(7) 0.007(7) -0.008(7)
N4 0.033(5) 0.028(5) 0.037(5) -0.011(4) -0.011(4) -0.001(4)
C5 0.061(8) 0.040(8) 0.046(8) -0.014(6) -0.020(6) 0.000(6)
N5 0.035(5) 0.032(5) 0.043(6) -0.006(4) -0.018(4) -0.007(4)
C6 0.057(7) 0.038(7) 0.039(7) -0.015(6) -0.015(6) -0.002(6)
N6 0.038(5) 0.043(6) 0.037(5) -0.009(5) -0.015(4) -0.004(4)
C7 0.090(11) 0.040(9) 0.065(10) -0.022(7) -0.007(8) 0.012(7)
N7 0.040(5) 0.039(6) 0.036(5) 0.001(4) -0.014(4) -0.015(4)
C8 0.097(12) 0.037(9) 0.076(11) -0.012(8) -0.021(9) 0.017(8)
N8 0.037(5) 0.034(5) 0.039(5) -0.003(4) -0.015(4) -0.008(4)
N9 0.038(5) 0.032(5) 0.042(6) -0.005(5) -0.014(4) -0.005(4)
C9 0.064(8) 0.045(8) 0.049(8) -0.020(7) -0.017(7) 0.004(6)
C10 0.048(7) 0.035(7) 0.055(8) -0.010(6) -0.019(6) 0.002(6)
C11 0.044(7) 0.054(8) 0.051(8) -0.007(6) -0.018(6) -0.009(6)
C12 0.069(9) 0.082(12) 0.058(9) 0.003(8) -0.041(8) -0.022(8)
C13 0.081(11) 0.076(11) 0.057(9) -0.024(8) -0.028(8) -0.020(9)
C14 0.071(9) 0.058(9) 0.045(8) -0.021(7) -0.017(7) -0.026(7)
C15 0.060(8) 0.032(7) 0.040(7) -0.010(5) -0.013(6) -0.015(6)
C16 0.041(6) 0.042(7) 0.035(7) -0.006(5) -0.006(5) -0.011(5)
C17 0.054(7) 0.035(7) 0.060(9) -0.019(6) -0.010(7) -0.002(6)
C18 0.068(9) 0.030(7) 0.062(9) -0.013(6) -0.010(7) 0.011(6)
C19 0.046(7) 0.051(8) 0.049(8) -0.005(6) -0.014(6) 0.010(6)
C20 0.038(6) 0.028(6) 0.047(7) -0.009(5) -0.015(5) 0.003(5)
C21 0.034(6) 0.048(8) 0.048(7) -0.009(6) -0.015(6) -0.003(5)
C22 0.042(7) 0.048(8) 0.061(9) -0.002(6) -0.028(6) 0.000(6)
C23 0.061(8) 0.071(10) 0.060(9) 0.003(7) -0.039(7) -0.018(7)
C24 0.062(8) 0.051(9) 0.069(10) -0.009(7) -0.033(8) -0.008(7)
C25 0.046(7) 0.042(7) 0.042(7) -0.007(6) -0.015(6) -0.009(5)
C26 0.047(7) 0.060(9) 0.045(8) -0.006(6) -0.022(6) -0.014(6)
C27 0.050(8) 0.084(12) 0.063(10) 0.004(9) -0.023(8) 0.001(7)
C28 0.051(8) 0.083(12) 0.081(11) -0.006(9) -0.039(8) 0.000(8)
C29 0.056(8) 0.097(12) 0.050(9) -0.003(8) -0.030(7) -0.020(8)
C30 0.042(7) 0.071(9) 0.040(7) 0.000(6) -0.015(6) -0.020(6)
C31 0.045(7) 0.045(7) 0.038(7) -0.010(6) -0.010(6) -0.011(5)
C32 0.050(7) 0.077(10) 0.038(7) -0.016(7) -0.011(6) -0.024(7)
C33 0.062(9) 0.069(10) 0.051(8) -0.021(7) -0.008(7) -0.035(8)
C34 0.067(9) 0.041(8) 0.057(9) -0.024(6) -0.016(7) -0.004(6)
C35 0.044(7) 0.040(7) 0.043(7) -0.010(6) -0.012(6) -0.011(5)
C36 0.041(6) 0.028(6) 0.043(7) -0.002(5) -0.008(5) -0.009(5)
C37 0.060(8) 0.031(7) 0.063(9) -0.003(6) -0.022(7) -0.003(6)
C38 0.052(8) 0.037(8) 0.073(10) -0.001(7) -0.019(7) 0.005(6)
C39 0.041(7) 0.060(9) 0.056(9) 0.014(7) -0.015(6) -0.015(6)
C40 0.047(7) 0.040(7) 0.053(8) -0.002(6) -0.024(6) -0.004(5)
C41 0.044(7) 0.046(8) 0.044(7) -0.004(6) -0.024(6) -0.005(5)
C42 0.077(10) 0.052(9) 0.078(10) -0.033(8) -0.043(8) 0.004(7)
Cl1A 0.070(2) 0.052(2) 0.056(2) -0.0147(15) -0.0232(17) -0.0092(15)
O1A 0.161(9) 0.054(6) 0.086(7) -0.037(5) 0.031(7) -0.021(6)
O2A 0.080(11) 0.055(11) 0.050(7) -0.009(7) -0.020(8) 0.011(8)
O3A 0.072(8) 0.053(8) 0.092(10) -0.015(7) -0.013(9) -0.021(7)
O4A 0.071(7) 0.087(10) 0.082(10) 0.009(9) -0.038(8) -0.013(7)
O2A' 0.069(9) 0.076(10) 0.069(9) -0.024(7) -0.042(7) 0.009(8)
O3A' 0.081(9) 0.072(8) 0.080(9) 0.019(7) -0.041(8) -0.028(7)
O4A' 0.073(7) 0.088(11) 0.098(11) 0.019(9) -0.038(7) -0.042(7)
P1A 0.0560(19) 0.0428(19) 0.055(2) -0.0148(15) -0.0186(16) 0.0002(14)
F1A 0.125(7) 0.078(6) 0.082(7) -0.009(5) -0.057(6) -0.028(6)
F2A 0.110(7) 0.077(7) 0.112(8) -0.025(6) -0.059(6) -0.010(6)
F3A 0.106(8) 0.103(7) 0.076(6) 0.010(6) -0.047(6) -0.020(6)
F4A 0.087(6) 0.148(10) 0.106(7) -0.066(7) -0.014(6) 0.023(6)
F5A 0.120(7) 0.069(6) 0.111(7) 0.019(5) -0.068(6) -0.020(5)
F6A 0.091(6) 0.114(7) 0.091(6) -0.032(5) -0.012(5) 0.018(5)
F1A' 0.075(7) 0.066(12) 0.086(11) -0.032(11) -0.031(8) -0.009(8)
F2A' 0.059(9) 0.073(10) 0.088(12) -0.024(10) -0.021(9) 0.006(8)
F3A' 0.084(9) 0.080(9) 0.102(10) -0.001(10) -0.021(9) 0.020(8)
F4A' 0.112(9) 0.098(10) 0.083(7) -0.030(7) -0.030(7) -0.014(9)
F5A' 0.084(9) 0.080(9) 0.102(10) -0.001(10) -0.021(9) 0.020(8)
F6A' 0.112(9) 0.098(10) 0.083(7) -0.030(7) -0.030(7) -0.014(9)
P1B 0.039(2) 0.073(3) 0.071(3) 0.014(2) -0.037(2) -0.0064(19)
F1B 0.088(7) 0.150(11) 0.191(11) -0.048(8) -0.075(8) 0.002(7)
F2B 0.062(6) 0.153(10) 0.114(8) -0.055(7) -0.050(6) 0.027(6)
F3B 0.054(5) 0.115(8) 0.113(8) -0.005(6) -0.036(5) 0.006(5)
F4B 0.109(9) 0.118(8) 0.097(7) 0.016(6) -0.042(6) 0.003(6)
F5B 0.072(6) 0.125(8) 0.076(7) -0.011(6) -0.031(5) -0.002(5)
F6B 0.128(10) 0.109(7) 0.111(9) 0.022(7) 0.020(7) -0.019(7)
P1C 0.095(6) 0.049(6) 0.092(6) -0.027(5) -0.081(5) 0.018(5)
F1C 0.094(8) 0.056(8) 0.092(8) -0.030(7) -0.066(7) 0.009(6)
F2C 0.094(8) 0.058(8) 0.089(7) -0.026(6) -0.074(6) 0.021(7)
F3C 0.095(7) 0.060(8) 0.101(8) -0.034(7) -0.062(6) 0.007(6)
N1SA 0.074(9) 0.065(9) 0.072(9) -0.020(7) -0.033(7) -0.012(7)
C1SA 0.090(10) 0.084(10) 0.087(10) -0.014(8) -0.045(8) -0.012(7)
C2SA 0.107(11) 0.103(12) 0.101(12) -0.015(8) -0.052(9) 0.003(8)
N1SB 0.054(12) 0.063(12) 0.069(12) -0.015(8) -0.035(9) 0.000(9)
C1SB 0.063(12) 0.072(12) 0.072(12) -0.019(8) -0.031(8) -0.005(9)
C2SB 0.059(13) 0.068(13) 0.068(13) -0.016(8) -0.033(9) -0.009(9)

loop_
_atom_type_symbol
_atom_type_description
_atom_type_scat_dispersion_real
_atom_type_scat_dispersion_imag
_atom_type_scat_source
C C 0.0033 0.0016 'International Tables Vol C Tables 4.2.6.8 and 6.1.1.4'
H H 0.0000 0.0000 'International Tables Vol C Tables 4.2.6.8 and 6.1.1.4'
O O 0.0106 0.0060 'International Tables Vol C Tables 4.2.6.8 and 6.1.1.4'
F F 0.0171 0.0103 'International Tables Vol C Tables 4.2.6.8 and 6.1.1.4'
P P 0.1023 0.0942 'International Tables Vol C Tables 4.2.6.8 and 6.1.1.4'
Ru Ru -1.2594 0.8363 'International Tables Vol C Tables 4.2.6.8 and 6.1.1.4'
N N 0.0061 0.0033 'International Tables Vol C Tables 4.2.6.8 and 6.1.1.4'
Cl Cl 0.1484 0.1585 'International Tables Vol C Tables 4.2.6.8 and 6.1.1.4'

loop_
_geom_angle_atom_site_label_1
_geom_angle_atom_site_label_2
_geom_angle_atom_site_label_3
_geom_angle
_geom_angle_site_symmetry_1
_geom_angle_site_symmetry_3
O1 Ru1 N4 88.2(3) . .
O1 Ru1 N5 90.8(3) . .
N4 Ru1 N5 80.2(4) . .
O1 Ru1 N3 89.5(3) . .
N4 Ru1 N3 79.0(3) . .
N5 Ru1 N3 159.2(3) . .
O1 Ru1 N1 173.0(3) . .
N4 Ru1 N1 98.7(4) . .
N5 Ru1 N1 91.7(3) . .
N3 Ru1 N1 90.6(3) . .
O1 Ru1 N2 96.4(3) . .
N4 Ru1 N2 174.7(3) . .
N5 Ru1 N2 97.1(3) . .
N3 Ru1 N2 103.5(3) . .
N1 Ru1 N2 76.7(3) . .
C5 N1 C1 116.0(10) . .
C5 N1 Ru1 116.0(8) . .
C1 N1 Ru1 127.9(8) . .
Ru2 O1 Ru1 168.1(4) . .
F1 C1 C2 118.9(11) . .
F1 C1 N1 114.2(9) . .
C2 C1 N1 126.9(11) . .
C1 C2 C3 117.3(11) . .
C10 N2 C6 115.7(10) . .
C10 N2 Ru1 129.2(8) . .
C6 N2 Ru1 115.0(7) . .
Ru2 O2 Ru2 179.999(1) . 2_666
O1 Ru2 O2 177.8(2) . .
O1 Ru2 N7 93.6(3) . .
O2 Ru2 N7 86.9(3) . .
O1 Ru2 N6 89.4(3) . .
O2 Ru2 N6 92.8(3) . .
N7 Ru2 N6 80.5(4) . .
O1 Ru2 N8 92.5(3) . .
O2 Ru2 N8 85.5(2) . .
N7 Ru2 N8 80.0(4) . .
N6 Ru2 N8 160.4(4) . .
O1 Ru2 N9 87.5(3) . .
O2 Ru2 N9 92.1(2) . .
N7 Ru2 N9 178.7(3) . .
N6 Ru2 N9 98.8(4) . .
N8 Ru2 N9 100.8(4) . .
C4 C3 C2 119.6(6) . .
C11 N3 C15 121.3(10) . .
C11 N3 Ru1 126.3(8) . .
C15 N3 Ru1 112.3(7) . .
C3 C4 C5 118.3(6) . .
C16 N4 C20 121.9(10) . .
C16 N4 Ru1 119.7(8) . .
C20 N4 Ru1 118.4(7) . .
N1 C5 C6 116.7(11) . .
N1 C5 C4 121.9(10) . .
C6 C5 C4 121.4(10) . .
C25 N5 C21 119.2(10) . .
C25 N5 Ru1 127.9(8) . .
C21 N5 Ru1 112.8(7) . .
C7 C6 N2 121.4(11) . .
C7 C6 C5 123.1(12) . .
N2 C6 C5 115.5(10) . .
C26 N6 C30 119.2(11) . .
C26 N6 Ru2 128.4(8) . .
C30 N6 Ru2 112.1(8) . .
C6 C7 C8 119.2(14) . .
C35 N7 C31 123.1(10) . .
C35 N7 Ru2 118.6(8) . .
C31 N7 Ru2 117.8(8) . .
C9 C8 C7 120.3(13) . .
C40 N8 C36 120.3(10) . .
C40 N8 Ru2 127.3(8) . .
C36 N8 Ru2 112.1(7) . .
C41 N9 Ru2 170.9(10) . .
C8 C9 C10 115.9(13) . .
N2 C10 F2 116.1(10) . .
N2 C10 C9 127.4(12) . .
F2 C10 C9 116.4(11) . .
N3 C11 C12 119.6(13) . .
C13 C12 C11 118.8(14) . .
C14 C13 C12 120.9(14) . .
C13 C14 C15 119.0(14) . .
N3 C15 C14 120.2(12) . .
N3 C15 C16 115.9(10) . .
C14 C15 C16 123.8(12) . .
N4 C16 C17 119.3(12) . .
N4 C16 C15 112.9(10) . .
C17 C16 C15 127.7(11) . .
C18 C17 C16 118.9(12) . .
C19 C18 C17 121.2(12) . .
C18 C19 C20 118.0(13) . .
N4 C20 C19 120.6(11) . .
N4 C20 C21 113.1(9) . .
C19 C20 C21 126.3(11) . .
N5 C21 C22 120.8(12) . .
N5 C21 C20 115.5(10) . .
C22 C21 C20 123.6(11) . .
C21 C22 C23 119.1(12) . .
C24 C23 C22 119.4(13) . .
C23 C24 C25 119.8(13) . .
N5 C25 C24 121.6(12) . .
N6 C26 C27 121.0(13) . .
C28 C27 C26 121.3(16) . .
C27 C28 C29 118.2(14) . .
C28 C29 C30 120.2(14) . .
N6 C30 C29 120.1(14) . .
N6 C30 C31 115.6(11) . .
C29 C30 C31 124.3(13) . .
N7 C31 C32 118.5(12) . .
N7 C31 C30 113.5(10) . .
C32 C31 C30 127.9(12) . .
C31 C32 C33 120.2(13) . .
C32 C33 C34 120.7(13) . .
C33 C34 C35 118.8(13) . .
N7 C35 C34 118.6(12) . .
N7 C35 C36 113.4(10) . .
C34 C35 C36 128.0(12) . .
N8 C36 C37 120.5(12) . .
N8 C36 C35 115.3(10) . .
C37 C36 C35 124.2(12) . .
C38 C37 C36 120.2(13) . .
C37 C38 C39 119.2(12) . .
C38 C39 C40 119.4(13) . .
N8 C40 C39 120.3(13) . .
N9 C41 C42 179.0(14) . .
O4A' Cl1A O2A' 114.0(14) . .
O4A' Cl1A O1A 106.9(13) . .
O2A' Cl1A O1A 109.4(12) . .
O4A' Cl1A O3A 146.0(15) . .
O2A' Cl1A O3A 65.7(14) . .
O1A Cl1A O3A 104.6(11) . .
O4A' Cl1A O3A' 108.6(13) . .
O2A' Cl1A O3A' 113.0(13) . .
O1A Cl1A O3A' 104.4(11) . .
O3A Cl1A O3A' 50.5(12) . .
O4A' Cl1A O2A 80.8(14) . .
O2A' Cl1A O2A 38.3(10) . .
O1A Cl1A O2A 103.5(11) . .
O3A Cl1A O2A 103.8(15) . .
O3A' Cl1A O2A 146.2(14) . .
O4A' Cl1A O4A 48.5(12) . .
O2A' Cl1A O4A 108.9(13) . .
O1A Cl1A O4A 140.8(13) . .
O3A Cl1A O4A 98.2(14) . .
O3A' Cl1A O4A 67.1(12) . .
O2A Cl1A O4A 101.4(13) . .
F4A P1A F5A 90.8(7) . .
F4A P1A F1A 89.0(7) . .
F5A P1A F1A 91.1(6) . .
F4A P1A F6A 175.3(8) . .
F5A P1A F6A 93.8(7) . .
F1A P1A F6A 91.8(7) . .
F4A P1A F5A' 116.4(13) . .
F5A P1A F5A' 151.1(13) . .
F1A P1A F5A' 80.4(14) . .
F6A P1A F5A' 59.2(13) . .
F4A P1A F3A' 116.4(13) . .
F5A P1A F3A' 151.1(13) . .
F1A P1A F3A' 80.4(14) . .
F6A P1A F3A' 59.2(13) . .
F5A' P1A F3A' 0.0(16) . .
F4A P1A F2A' 130.1(13) . .
F5A P1A F2A' 75.1(12) . .
F1A P1A F2A' 137.7(12) . .
F6A P1A F2A' 50.7(12) . .
F5A' P1A F2A' 92.7(14) . .
F3A' P1A F2A' 92.7(14) . .
F4A P1A F1A' 49.7(12) . .
F5A P1A F1A' 97.6(13) . .
F1A P1A F1A' 40.0(11) . .
F6A P1A F1A' 130.2(12) . .
F5A' P1A F1A' 93.5(14) . .
F3A' P1A F1A' 93.5(14) . .
F2A' P1A F1A' 172.6(14) . .
F4A P1A F2A 90.7(7) . .
F5A P1A F2A 92.4(6) . .
F1A P1A F2A 176.4(6) . .
F6A P1A F2A 88.3(7) . .
F5A' P1A F2A 96.6(14) . .
F3A' P1A F2A 96.6(14) . .
F2A' P1A F2A 43.9(11) . .
F1A' P1A F2A 139.0(12) . .
F4A P1A F6A' 129.3(13) . .
F5A P1A F6A' 64.8(13) . .
F1A P1A F6A' 50.8(12) . .
F6A P1A F6A' 54.0(12) . .
F5A' P1A F6A' 89.0(15) . .
F3A' P1A F6A' 89.0(15) . .
F2A' P1A F6A' 87.7(13) . .
F1A' P1A F6A' 88.3(13) . .
F2A P1A F6A' 131.4(12) . .
F4A P1A F4A' 129.3(13) . .
F5A P1A F4A' 64.8(13) . .
F1A P1A F4A' 50.8(12) . .
F6A P1A F4A' 54.0(12) . .
F5A' P1A F4A' 89.0(15) . .
F3A' P1A F4A' 89.0(15) . .
F2A' P1A F4A' 87.7(13) . .
F1A' P1A F4A' 88.3(13) . .
F2A P1A F4A' 131.4(12) . .
F6A' P1A F4A' 0(2) . .
F4A P1A F3A 86.6(7) . .
F5A P1A F3A 176.9(8) . .
F1A P1A F3A 90.5(6) . .
F6A P1A F3A 88.8(7) . .
F5A' P1A F3A 31.9(12) . .
F3A' P1A F3A 31.9(12) . .
F2A' P1A F3A 105.4(13) . .
F1A' P1A F3A 82.1(13) . .
F2A P1A F3A 85.9(6) . .
F6A' P1A F3A 118.2(13) . .
F4A' P1A F3A 118.2(13) . .
F2B P1B F6B 97.2(8) . .
F2B P1B F3B 94.8(6) . .
F6B P1B F3B 96.0(7) . .
F2B P1B F4B 95.0(7) . .
F6B P1B F4B 164.8(9) . .
F3B P1B F4B 92.0(7) . .
F2B P1B F1B 171.6(7) . .
F6B P1B F1B 84.4(8) . .
F3B P1B F1B 93.2(7) . .
F4B P1B F1B 82.2(8) . .
F2B P1B F5B 85.1(6) . .
F6B P1B F5B 86.9(7) . .
F3B P1B F5B 177.1(7) . .
F4B P1B F5B 85.2(7) . .
F1B P1B F5B 86.8(7) . .
F1C P1C F1C 179.999(3) 2_675 .
F1C P1C F2C 90.4(10) 2_675 .
F1C P1C F2C 89.6(10) . .
F1C P1C F2C 89.6(10) 2_675 2_675
F1C P1C F2C 90.4(10) . 2_675
F2C P1C F2C 180.0(9) . 2_675
F1C P1C F3C 91.6(10) 2_675 .
F1C P1C F3C 88.4(10) . .
F2C P1C F3C 92.1(11) . .
F2C P1C F3C 87.9(11) 2_675 .
F1C P1C F3C 88.4(10) 2_675 2_675
F1C P1C F3C 91.6(10) . 2_675
F2C P1C F3C 87.9(11) . 2_675
F2C P1C F3C 92.1(11) 2_675 2_675
F3C P1C F3C 180.0(18) . 2_675
N1SA C1SA C2SA 170(4) . .
N1SB C1SB C2SB 174(7) . .

loop_
_geom_bond_atom_site_label_1
_geom_bond_atom_site_label_2
_geom_bond_distance
_geom_bond_site_symmetry_2
Ru1 O1 1.892(6) .
Ru1 N4 1.950(8) .
Ru1 N5 2.069(9) .
Ru1 N3 2.099(7) .
Ru1 N1 2.100(9) .
Ru1 N2 2.124(8) .
N1 C5 1.348(15) .
N1 C1 1.354(14) .
F1 C1 1.326(13) .
O1 Ru2 1.829(6) .
C1 C2 1.347(16) .
C2 C3 1.392(15) .
N2 C10 1.305(14) .
N2 C6 1.368(14) .
F2 C10 1.314(14) .
O2 Ru2 1.8377(8) .
O2 Ru2 1.8378(8) 2_666
Ru2 N7 1.950(10) .
Ru2 N6 2.078(9) .
Ru2 N8 2.080(9) .
Ru2 N9 2.107(10) .
C3 C4 1.3900 .
N3 C11 1.312(14) .
N3 C15 1.348(14) .
C4 C5 1.431(14) .
N4 C16 1.332(14) .
N4 C20 1.366(14) .
C5 C6 1.427(17) .
N5 C25 1.335(14) .
N5 C21 1.371(15) .
C6 C7 1.362(18) .
N6 C26 1.334(16) .
N6 C30 1.363(16) .
C7 C8 1.39(2) .
N7 C35 1.341(15) .
N7 C31 1.360(15) .
C8 C9 1.340(19) .
N8 C40 1.334(15) .
N8 C36 1.368(15) .
N9 C41 1.124(15) .
C9 C10 1.371(17) .
C11 C12 1.413(19) .
C12 C13 1.35(2) .
C13 C14 1.34(2) .
C14 C15 1.385(17) .
C15 C16 1.472(18) .
C16 C17 1.395(17) .
C17 C18 1.38(2) .
C18 C19 1.37(2) .
C19 C20 1.375(17) .
C20 C21 1.465(17) .
C21 C22 1.373(17) .
C22 C23 1.383(19) .
C23 C24 1.365(19) .
C24 C25 1.369(18) .
C26 C27 1.389(19) .
C27 C28 1.34(2) .
C28 C29 1.38(2) .
C29 C30 1.395(19) .
C30 C31 1.468(18) .
C31 C32 1.365(17) .
C32 C33 1.37(2) .
C33 C34 1.38(2) .
C34 C35 1.396(17) .
C35 C36 1.476(17) .
C36 C37 1.374(17) .
C37 C38 1.36(2) .
C38 C39 1.39(2) .
C39 C40 1.397(18) .
C41 C42 1.440(18) .
Cl1A O4A' 1.351(18) .
Cl1A O2A' 1.365(19) .
Cl1A O1A 1.400(11) .
Cl1A O3A 1.41(2) .
Cl1A O3A' 1.422(19) .
Cl1A O2A 1.47(2) .
Cl1A O4A 1.52(2) .
P1A F4A 1.551(8) .
P1A F5A 1.557(8) .
P1A F1A 1.563(8) .
P1A F6A 1.573(8) .
P1A F5A' 1.574(10) .
P1A F3A' 1.574(10) .
P1A F2A' 1.580(10) .
P1A F1A' 1.583(10) .
P1A F2A 1.592(8) .
P1A F6A' 1.594(10) .
P1A F4A' 1.594(10) .
P1A F3A 1.603(8) .
P1B F2B 1.534(8) .
P1B F6B 1.551(8) .
P1B F3B 1.554(8) .
P1B F4B 1.563(8) .
P1B F1B 1.600(9) .
P1B F5B 1.638(8) .
P1C F1C 1.584(18) 2_675
P1C F1C 1.585(18) .
P1C F2C 1.60(2) .
P1C F2C 1.60(2) 2_675
P1C F3C 1.61(2) .
P1C F3C 1.61(2) 2_675
N1SA C1SA 1.110(10) .
C1SA C2SA 1.457(10) .
N1SB C1SB 1.113(10) .
C1SB C2SB 1.452(10) .

loop_
_geom_torsion_atom_site_label_1
_geom_torsion_atom_site_label_2
_geom_torsion_atom_site_label_3
_geom_torsion_atom_site_label_4
_geom_torsion
_geom_torsion_site_symmetry_1
O1 Ru1 N1 C5 12(3) .
N4 Ru1 N1 C5 -178.2(8) .
N5 Ru1 N1 C5 -97.9(9) .
N3 Ru1 N1 C5 102.8(9) .
N2 Ru1 N1 C5 -1.0(8) .
O1 Ru1 N1 C1 -164(2) .
N4 Ru1 N1 C1 5.7(10) .
N5 Ru1 N1 C1 86.0(10) .
N3 Ru1 N1 C1 -73.3(10) .
N2 Ru1 N1 C1 -177.0(10) .
N4 Ru1 O1 Ru2 -9(2) .
N5 Ru1 O1 Ru2 -90(2) .
N3 Ru1 O1 Ru2 70(2) .
N1 Ru1 O1 Ru2 160(2) .
N2 Ru1 O1 Ru2 173(2) .
C5 N1 C1 F1 -178.0(10) .
Ru1 N1 C1 F1 -1.9(15) .
C5 N1 C1 C2 3.9(19) .
Ru1 N1 C1 C2 180.0(11) .
F1 C1 C2 C3 178.8(11) .
N1 C1 C2 C3 -3(2) .
O1 Ru1 N2 C10 4.4(10) .
N4 Ru1 N2 C10 -147(4) .
N5 Ru1 N2 C10 -87.2(10) .
N3 Ru1 N2 C10 95.4(10) .
N1 Ru1 N2 C10 -177.2(11) .
O1 Ru1 N2 C6 -179.2(8) .
N4 Ru1 N2 C6 30(4) .
N5 Ru1 N2 C6 89.2(8) .
N3 Ru1 N2 C6 -88.2(8) .
N1 Ru1 N2 C6 -0.8(8) .
Ru1 O1 Ru2 O2 59(7) .
Ru1 O1 Ru2 N7 -43(2) .
Ru1 O1 Ru2 N6 -123(2) .
Ru1 O1 Ru2 N8 37(2) .
Ru1 O1 Ru2 N9 138(2) .
Ru2 O2 Ru2 O1 -179(100) 2_666
Ru2 O2 Ru2 N7 -76(55) 2_666
Ru2 O2 Ru2 N6 4(55) 2_666
Ru2 O2 Ru2 N8 -157(55) 2_666
Ru2 O2 Ru2 N9 103(55) 2_666
C1 C2 C3 C4 0.7(15) .
O1 Ru1 N3 C11 89.2(8) .
N4 Ru1 N3 C11 177.4(9) .
N5 Ru1 N3 C11 -180.0(9) .
N1 Ru1 N3 C11 -83.8(8) .
N2 Ru1 N3 C11 -7.3(9) .
O1 Ru1 N3 C15 -87.8(7) .
N4 Ru1 N3 C15 0.5(7) .
N5 Ru1 N3 C15 3.1(12) .
N1 Ru1 N3 C15 99.3(7) .
N2 Ru1 N3 C15 175.7(7) .
C2 C3 C4 C5 0.7(9) .
O1 Ru1 N4 C16 87.3(8) .
N5 Ru1 N4 C16 178.4(8) .
N3 Ru1 N4 C16 -2.5(8) .
N1 Ru1 N4 C16 -91.4(8) .
N2 Ru1 N4 C16 -121(4) .
O1 Ru1 N4 C20 -91.1(8) .
N5 Ru1 N4 C20 0.0(8) .
N3 Ru1 N4 C20 179.1(8) .
N1 Ru1 N4 C20 90.2(8) .
N2 Ru1 N4 C20 60(4) .
C1 N1 C5 C6 179.1(11) .
Ru1 N1 C5 C6 2.6(14) .
C1 N1 C5 C4 -2.2(16) .
Ru1 N1 C5 C4 -178.7(8) .
C3 C4 C5 N1 0.1(14) .
C3 C4 C5 C6 178.7(9) .
O1 Ru1 N5 C25 -88.6(9) .
N4 Ru1 N5 C25 -176.6(10) .
N3 Ru1 N5 C25 -179.2(8) .
N1 Ru1 N5 C25 84.8(9) .
N2 Ru1 N5 C25 8.0(9) .
O1 Ru1 N5 C21 87.4(7) .
N4 Ru1 N5 C21 -0.6(7) .
N3 Ru1 N5 C21 -3.2(13) .
N1 Ru1 N5 C21 -99.2(8) .
N2 Ru1 N5 C21 -176.0(7) .
C10 N2 C6 C7 0.1(18) .
Ru1 N2 C6 C7 -176.8(12) .
C10 N2 C6 C5 179.3(11) .
Ru1 N2 C6 C5 2.4(13) .
N1 C5 C6 C7 175.9(14) .
C4 C5 C6 C7 -3(2) .
N1 C5 C6 N2 -3.3(17) .
C4 C5 C6 N2 178.0(10) .
O1 Ru2 N6 C26 -84.7(10) .
O2 Ru2 N6 C26 95.2(10) .
N7 Ru2 N6 C26 -178.4(10) .
N8 Ru2 N6 C26 179.5(10) .
N9 Ru2 N6 C26 2.7(10) .
O1 Ru2 N6 C30 89.0(8) .
O2 Ru2 N6 C30 -91.1(7) .
N7 Ru2 N6 C30 -4.7(8) .
N8 Ru2 N6 C30 -6.9(15) .
N9 Ru2 N6 C30 176.3(8) .
N2 C6 C7 C8 1(2) .
C5 C6 C7 C8 -178.5(15) .
O1 Ru2 N7 C35 99.2(8) .
O2 Ru2 N7 C35 -78.6(8) .
N6 Ru2 N7 C35 -172.0(8) .
N8 Ru2 N7 C35 7.3(8) .
N9 Ru2 N7 C35 -118(16) .
O1 Ru2 N7 C31 -87.8(8) .
O2 Ru2 N7 C31 94.3(8) .
N6 Ru2 N7 C31 1.0(8) .
N8 Ru2 N7 C31 -179.8(8) .
N9 Ru2 N7 C31 55(17) .
C6 C7 C8 C9 -2(3) .
O1 Ru2 N8 C40 86.8(9) .
O2 Ru2 N8 C40 -92.4(9) .
N7 Ru2 N8 C40 180.0(10) .
N6 Ru2 N8 C40 -177.9(10) .
N9 Ru2 N8 C40 -1.1(10) .
O1 Ru2 N8 C36 -100.4(7) .
O2 Ru2 N8 C36 80.4(7) .
N7 Ru2 N8 C36 -7.2(7) .
N6 Ru2 N8 C36 -5.1(14) .
N9 Ru2 N8 C36 171.7(7) .
O1 Ru2 N9 C41 22(6) .
O2 Ru2 N9 C41 -160(6) .
N7 Ru2 N9 C41 -121(16) .
N6 Ru2 N9 C41 -67(6) .
N8 Ru2 N9 C41 114(6) .
C7 C8 C9 C10 2(2) .
C6 N2 C10 F2 -176.0(11) .
Ru1 N2 C10 F2 0.4(17) .
C6 N2 C10 C9 0.2(19) .
Ru1 N2 C10 C9 176.5(10) .
C8 C9 C10 N2 -1(2) .
C8 C9 C10 F2 175.1(13) .
C15 N3 C11 C12 -1.5(16) .
Ru1 N3 C11 C12 -178.2(8) .
N3 C11 C12 C13 0.7(19) .
C11 C12 C13 C14 0(2) .
C12 C13 C14 C15 -1(2) .
C11 N3 C15 C14 1.3(16) .
Ru1 N3 C15 C14 178.5(9) .
C11 N3 C15 C16 -175.8(10) .
Ru1 N3 C15 C16 1.3(11) .
C13 C14 C15 N3 -0.2(18) .
C13 C14 C15 C16 176.7(12) .
C20 N4 C16 C17 0.6(16) .
Ru1 N4 C16 C17 -177.8(8) .
C20 N4 C16 C15 -177.8(10) .
Ru1 N4 C16 C15 3.9(12) .
N3 C15 C16 N4 -3.3(14) .
C14 C15 C16 N4 179.7(11) .
N3 C15 C16 C17 178.5(10) .
C14 C15 C16 C17 1.5(19) .
N4 C16 C17 C18 -0.7(17) .
C15 C16 C17 C18 177.4(11) .
C16 C17 C18 C19 -0.1(19) .
C17 C18 C19 C20 1.0(19) .
C16 N4 C20 C19 0.3(16) .
Ru1 N4 C20 C19 178.7(9) .
C16 N4 C20 C21 -177.8(10) .
Ru1 N4 C20 C21 0.5(12) .
C18 C19 C20 N4 -1.1(18) .
C18 C19 C20 C21 176.8(12) .
C25 N5 C21 C22 0.2(16) .
Ru1 N5 C21 C22 -176.2(9) .
C25 N5 C21 C20 177.4(10) .
Ru1 N5 C21 C20 1.1(12) .
N4 C20 C21 N5 -1.1(14) .
C19 C20 C21 N5 -179.1(11) .
N4 C20 C21 C22 176.1(11) .
C19 C20 C21 C22 -1.9(19) .
N5 C21 C22 C23 -0.7(18) .
C20 C21 C22 C23 -177.7(11) .
C21 C22 C23 C24 2(2) .
C22 C23 C24 C25 -3(2) .
C21 N5 C25 C24 -1.0(17) .
Ru1 N5 C25 C24 174.7(9) .
C23 C24 C25 N5 2.4(19) .
C30 N6 C26 C27 -1.5(17) .
Ru2 N6 C26 C27 171.8(9) .
N6 C26 C27 C28 0(2) .
C26 C27 C28 C29 1(2) .
C27 C28 C29 C30 0(2) .
C26 N6 C30 C29 2.5(17) .
Ru2 N6 C30 C29 -171.8(9) .
C26 N6 C30 C31 -178.1(10) .
Ru2 N6 C30 C31 7.6(12) .
C28 C29 C30 N6 -2(2) .
C28 C29 C30 C31 178.7(12) .
C35 N7 C31 C32 -1.9(16) .
Ru2 N7 C31 C32 -174.5(8) .
C35 N7 C31 C30 175.4(10) .
Ru2 N7 C31 C30 2.8(13) .
N6 C30 C31 N7 -7.0(15) .
C29 C30 C31 N7 172.3(11) .
N6 C30 C31 C32 170.0(11) .
C29 C30 C31 C32 -11(2) .
N7 C31 C32 C33 -0.2(18) .
C30 C31 C32 C33 -177.0(12) .
C31 C32 C33 C34 1(2) .
C32 C33 C34 C35 -1(2) .
C31 N7 C35 C34 2.6(17) .
Ru2 N7 C35 C34 175.2(9) .
C31 N7 C35 C36 -178.4(10) .
Ru2 N7 C35 C36 -5.9(12) .
C33 C34 C35 N7 -1.3(18) .
C33 C34 C35 C36 179.9(11) .
C40 N8 C36 C37 0.2(16) .
Ru2 N8 C36 C37 -173.1(9) .
C40 N8 C36 C35 179.7(10) .
Ru2 N8 C36 C35 6.3(11) .
N7 C35 C36 N8 -0.8(14) .
C34 C35 C36 N8 178.1(11) .
N7 C35 C36 C37 178.7(11) .
C34 C35 C36 C37 -3(2) .
N8 C36 C37 C38 0.3(18) .
C35 C36 C37 C38 -179.1(11) .
C36 C37 C38 C39 -1.1(19) .
C37 C38 C39 C40 1.5(19) .
C36 N8 C40 C39 0.1(16) .
Ru2 N8 C40 C39 172.4(8) .
C38 C39 C40 N8 -1.0(18) .
Ru2 N9 C41 C42 -148(81) .
